data_4037547
loop_
_publ_author_name
'Li, Lu'
'Yang, Zhao'
'Yang, Jiao'
'Zhang, Quanzheng'
'Tan, Qiuyuan'
'Zhang, Changhui'
'Zhang, Min'

_publ_section_title
;
 Neighboring Hydroxyl Group-Assisted Allylboration and Lewis Acid-Mediated
 Carbonyl-Ene Reaction for Access to a Hapalindole Cyclohexane Core with
 Multiple Contiguous Stereogenic Centers.
;
_journal_issue 3
_journal_name_full 'The Journal of organic chemistry'
_journal_page_first 1605
_journal_page_last 1613
_journal_paper_doi 10.1021/acs.joc.8b02712
_journal_volume 84
_journal_year 2019
_chemical_formula_moiety 'C27 H30 Br N O4 S'
_chemical_formula_sum 'C27 H30 Br N O4 S'
_chemical_formula_weight 544.49
_space_group_crystal_system triclinic
_space_group_IT_number 2
_space_group_name_Hall '-P 1'
_space_group_name_H-M_alt 'P -1'
_atom_sites_solution_hydrogens mixed
_atom_sites_solution_primary direct
_audit_creation_date 2018-01-21
_audit_creation_method
;
Olex2 1.2-alpha
(compiled 2017.06.06 svn.r3414 for OlexSys, GUI svn.r5353)
;
_cell_angle_alpha 88.263(5)
_cell_angle_beta 75.335(6)
_cell_angle_gamma 79.388(5)
_cell_formula_units_Z 2
_cell_length_a 10.1855(7)
_cell_length_b 10.7629(7)
_cell_length_c 12.0612(8)
_cell_measurement_reflns_used 2601
_cell_measurement_temperature 292(2)
_cell_measurement_theta_max 27.6340
_cell_measurement_theta_min 3.9480
_cell_volume 1257.08(15)
_computing_cell_refinement 'CrysAlisPro 1.171.38.41k (Rigaku OD, 2015)'
_computing_data_collection 'CrysAlisPro 1.171.38.41k (Rigaku OD, 2015)'
_computing_data_reduction 'CrysAlisPro 1.171.38.41k (Rigaku OD, 2015)'
_computing_molecular_graphics 'Olex2 (Dolomanov et al., 2009)'
_computing_publication_material 'Olex2 (Dolomanov et al., 2009)'
_computing_structure_refinement 'ShelXL (Sheldrick, 2015)'
_computing_structure_solution 'SIR2004 (Burla et al., 2007)'
_diffrn_ambient_temperature 292(2)
_diffrn_detector 'CCD plate'
_diffrn_detector_area_resol_mean 16.0892
_diffrn_detector_type Eos
_diffrn_measured_fraction_theta_full 0.996
_diffrn_measured_fraction_theta_max 0.996
_diffrn_measurement_details
;
List of Runs (angles in degrees, time in seconds):

  # Type    Start    End  Width  t~exp~   \w     \q     \k     \f   Frames
--------------------------------------------------------------------------
  1  \w    -55.00  60.00   1.00   16.50    --   18.38 -19.00 150.00  115
  2  \w     26.00  70.00   1.00   16.50    --   18.38-116.00-130.00   44
  3  \w    -20.00  57.00   1.00   16.50    --   18.38 -99.00 -30.00   77
  4  \w    -47.00  32.00   1.00   16.50    --   18.38 -57.00  90.00   79
  5  \w    -62.00   4.00   1.00   16.50    --  -18.54 -77.00  30.00   66
;
_diffrn_measurement_device 'four-circle diffractometer'
_diffrn_measurement_device_type 'SuperNova, Single source at offset, Eos'
_diffrn_measurement_method '\w scans'
_diffrn_orient_matrix_type 'CrysAlisPro convention (1999,Acta A55,543-557)'
_diffrn_orient_matrix_UB_11 -0.0629729000
_diffrn_orient_matrix_UB_12 0.0425902000
_diffrn_orient_matrix_UB_13 0.0032614000
_diffrn_orient_matrix_UB_21 0.0200052000
_diffrn_orient_matrix_UB_22 0.0088239000
_diffrn_orient_matrix_UB_23 -0.0600352000
_diffrn_orient_matrix_UB_31 -0.0315329000
_diffrn_orient_matrix_UB_32 -0.0510406000
_diffrn_orient_matrix_UB_33 -0.0090280000
_diffrn_radiation_monochromator mirror
_diffrn_radiation_probe x-ray
_diffrn_radiation_type MoK\a
_diffrn_radiation_wavelength 0.71073
_diffrn_reflns_av_R_equivalents 0.0464
_diffrn_reflns_av_unetI/netI 0.0935
_diffrn_reflns_Laue_measured_fraction_full 0.996
_diffrn_reflns_Laue_measured_fraction_max 0.996
_diffrn_reflns_limit_h_max 12
_diffrn_reflns_limit_h_min -12
_diffrn_reflns_limit_k_max 12
_diffrn_reflns_limit_k_min -13
_diffrn_reflns_limit_l_max 15
_diffrn_reflns_limit_l_min -15
_diffrn_reflns_number 9227
_diffrn_reflns_point_group_measured_fraction_full 0.996
_diffrn_reflns_point_group_measured_fraction_max 0.996
_diffrn_reflns_theta_full 25.242
_diffrn_reflns_theta_max 26.372
_diffrn_reflns_theta_min 3.382
_diffrn_source 'micro-focus sealed X-ray tube'
_diffrn_source_type 'SuperNova (Mo) X-ray Source'
_exptl_absorpt_coefficient_mu 1.752
_exptl_absorpt_correction_T_max 1.00000
_exptl_absorpt_correction_T_min 0.75744
_exptl_absorpt_correction_type multi-scan
_exptl_absorpt_process_details
;
CrysAlisPro 1.171.38.41k (Rigaku Oxford Diffraction, 2015)
Empirical absorption correction using spherical harmonics,
 implemented in SCALE3 ABSPACK scaling algorithm.
;
_exptl_crystal_colour Colorless
_exptl_crystal_density_diffrn 1.438
_exptl_crystal_description Block
_exptl_crystal_F_000 564
_exptl_crystal_size_max 0.4
_exptl_crystal_size_mid 0.38
_exptl_crystal_size_min 0.03
_refine_diff_density_max 0.406
_refine_diff_density_min -0.462
_refine_diff_density_rms 0.076
_refine_ls_extinction_method none
_refine_ls_goodness_of_fit_ref 1.047
_refine_ls_hydrogen_treatment mixed
_refine_ls_matrix_type full
_refine_ls_number_parameters 331
_refine_ls_number_reflns 5122
_refine_ls_number_restraints 2
_refine_ls_restrained_S_all 1.047
_refine_ls_R_factor_all 0.1071
_refine_ls_R_factor_gt 0.0592
_refine_ls_shift/su_max 0.000
_refine_ls_shift/su_mean 0.000
_refine_ls_structure_factor_coef Fsqd
_refine_ls_weighting_details 'w=1/[\s^2^(Fo^2^)+(0.0565P)^2^] where P=(Fo^2^+2Fc^2^)/3'
_refine_ls_weighting_scheme calc
_refine_ls_wR_factor_gt 0.1291
_refine_ls_wR_factor_ref 0.1518
_reflns_Friedel_coverage 0.000
_reflns_number_gt 3107
_reflns_number_total 5122
_reflns_threshold_expression 'I > 2\s(I)'
_cod_data_source_file jo8b02712_si_003.cif
_cod_data_source_block 20180119-zhangmin-ll-2
_cod_database_code 4037547
_shelx_shelxl_version_number 2014/7
_chemical_oxdiff_formula 'C27 H30 Br N O4 S'
_shelx_space_group_comment
;
The symmetry employed for this shelxl refinement is uniquely defined
by the following loop, which should always be used as a source of
symmetry information in preference to the above space-group names.
They are only intended as comments.
;
_reflns_odcompleteness_completeness 99.57
_reflns_odcompleteness_iscentric 1
_reflns_odcompleteness_theta 26.32
_olex2_refinement_description
;
1. Fixed Uiso
 At 1.2 times of:
  All C(H) groups, All C(H,H) groups
 At 1.5 times of:
  All C(H,H,H) groups, All O(H) groups
2. Restrained distances
 O4-H4
 0.82 with sigma of 0.01
 O4-H4
 0.82 with sigma of 0.01
3.a Ternary CH refined with riding coordinates:
 C24(H24), C23(H23)
3.b Secondary CH2 refined with riding coordinates:
 C22(H22A,H22B), C21(H21A,H21B)
3.c Aromatic/amide H refined with riding coordinates:
 C15(H15), C12(H12), C9(H9), C6(H6), C10(H10), C4(H4A), C7(H7), C19(H19),
 C3(H3A)
3.d Idealised Me refined as rotating group:
 C18(H18A,H18B,H18C), C27(H27A,H27B,H27C), C1(H1A,H1B,H1C)
3.e Idealised tetrahedral OH refined as rotating group:
 O3(H3)
;
_olex2_date_sample_data_collection 2018-01-19
_olex2_submission_special_instructions 'No special instructions were received'
_oxdiff_exptl_absorpt_empirical_details
;
Empirical correction (ABSPACK) includes:
- Absorption correction using spherical harmonics
- Frame scaling
;
_oxdiff_exptl_absorpt_empirical_full_max 1.576
_oxdiff_exptl_absorpt_empirical_full_min 0.412

loop_
_space_group_symop_operation_xyz
'x, y, z'
'-x, -y, -z'

loop_
_atom_site_label
_atom_site_type_symbol
_atom_site_fract_x
_atom_site_fract_y
_atom_site_fract_z
_atom_site_U_iso_or_equiv
_atom_site_adp_type
_atom_site_occupancy
_atom_site_site_symmetry_order
_atom_site_calc_flag
_atom_site_refinement_flags_posn
Br1 Br 0.97745(6) 1.13865(5) 0.28033(5) 0.0680(2) Uani 1 1 d .
S002 S 0.52435(11) 0.74187(10) 0.61811(9) 0.0348(3) Uani 1 1 d .
O3 O 0.6086(3) 0.9385(2) 0.1222(2) 0.0374(7) Uani 1 1 d .
H3 H 0.5490 0.9968 0.1551 0.056 Uiso 1 1 calc GR
O1 O 0.5185(3) 0.8297(3) 0.7062(2) 0.0473(8) Uani 1 1 d .
O2 O 0.4077(3) 0.6877(3) 0.6154(2) 0.0454(8) Uani 1 1 d .
N1 N 0.5617(3) 0.8155(3) 0.4944(3) 0.0343(8) Uani 1 1 d .
O4 O 0.3456(3) 0.9055(3) 0.2391(3) 0.0543(9) Uani 1 1 d D
C8 C 0.6633(4) 0.8918(3) 0.4599(3) 0.0284(9) Uani 1 1 d .
C15 C 0.5297(4) 0.7802(4) 0.3943(3) 0.0326(10) Uani 1 1 d .
H15 H 0.4672 0.7275 0.3931 0.039 Uiso 1 1 calc R
C5 C 0.6668(4) 0.6210(4) 0.6129(3) 0.0320(10) Uani 1 1 d .
C14 C 0.6005(4) 0.8321(4) 0.3007(3) 0.0288(9) Uani 1 1 d .
C13 C 0.6870(4) 0.9057(4) 0.3415(3) 0.0303(9) Uani 1 1 d .
C24 C 0.4407(4) 0.8020(4) 0.1789(3) 0.0326(10) Uani 1 1 d .
H24 H 0.4236 0.7239 0.2193 0.039 Uiso 1 1 calc R
C11 C 0.8456(4) 1.0368(4) 0.3540(4) 0.0387(11) Uani 1 1 d .
C16 C 0.5868(4) 0.8225(4) 0.1793(3) 0.0312(10) Uani 1 1 d .
C12 C 0.7806(4) 0.9812(4) 0.2865(4) 0.0370(10) Uani 1 1 d .
H12 H 0.7984 0.9936 0.2079 0.044 Uiso 1 1 calc R
C9 C 0.7281(4) 0.9499(4) 0.5264(4) 0.0388(11) Uani 1 1 d .
H9 H 0.7091 0.9399 0.6054 0.047 Uiso 1 1 calc R
C6 C 0.7620(4) 0.6327(4) 0.6738(4) 0.0398(11) Uani 1 1 d .
H6 H 0.7518 0.7050 0.7178 0.048 Uiso 1 1 calc R
C23 C 0.4236(4) 0.7925(4) 0.0563(3) 0.0348(10) Uani 1 1 d .
H23 H 0.4388 0.8723 0.0183 0.042 Uiso 1 1 calc R
C17 C 0.6999(4) 0.7162(4) 0.1087(4) 0.0348(10) Uani 1 1 d .
C2 C 0.8892(5) 0.4251(4) 0.6056(4) 0.0470(12) Uani 1 1 d .
C25 C 0.2765(5) 0.7779(5) 0.0604(4) 0.0433(12) Uani 1 1 d .
C10 C 0.8213(5) 1.0226(4) 0.4710(4) 0.0442(12) Uani 1 1 d .
H10 H 0.8680 1.0623 0.5123 0.053 Uiso 1 1 calc R
C4 C 0.6829(5) 0.5135(4) 0.5467(4) 0.0469(12) Uani 1 1 d .
H4A H 0.6198 0.5068 0.5043 0.056 Uiso 1 1 calc R
C7 C 0.8726(5) 0.5351(5) 0.6684(4) 0.0474(12) Uani 1 1 d .
H7 H 0.9379 0.5434 0.7080 0.057 Uiso 1 1 calc R
C22 C 0.5316(5) 0.6877(4) -0.0113(4) 0.0452(12) Uani 1 1 d .
H22A H 0.5219 0.6854 -0.0891 0.054 Uiso 1 1 calc R
H22B H 0.5177 0.6070 0.0233 0.054 Uiso 1 1 calc R
C21 C 0.6766(4) 0.7084(4) -0.0134(4) 0.0424(11) Uani 1 1 d .
H21A H 0.6921 0.7862 -0.0531 0.051 Uiso 1 1 calc R
H21B H 0.7437 0.6396 -0.0561 0.051 Uiso 1 1 calc R
C19 C 0.6918(5) 0.5899(4) 0.1672(4) 0.0496(12) Uani 1 1 d .
H19 H 0.6036 0.5712 0.1930 0.059 Uiso 1 1 calc R
C18 C 0.8454(4) 0.7462(5) 0.0925(4) 0.0486(12) Uani 1 1 d .
H18A H 0.8505 0.8253 0.0543 0.073 Uiso 1 1 calc GR
H18B H 0.9121 0.6803 0.0471 0.073 Uiso 1 1 calc GR
H18C H 0.8645 0.7516 0.1660 0.073 Uiso 1 1 calc GR
C3 C 0.7930(5) 0.4167(5) 0.5441(4) 0.0524(13) Uani 1 1 d .
H3A H 0.8030 0.3444 0.5003 0.063 Uiso 1 1 calc R
C27 C 0.2358(5) 0.6566(5) 0.0970(5) 0.0678(16) Uani 1 1 d .
H27A H 0.2809 0.5936 0.0383 0.102 Uiso 1 1 calc GR
H27B H 0.1376 0.6649 0.1102 0.102 Uiso 1 1 calc GR
H27C H 0.2623 0.6318 0.1666 0.102 Uiso 1 1 calc GR
C1 C 1.0070(5) 0.3181(5) 0.6049(5) 0.0697(16) Uani 1 1 d .
H1A H 1.0880 0.3515 0.6054 0.105 Uiso 1 1 calc GR
H1B H 1.0246 0.2666 0.5372 0.105 Uiso 1 1 calc GR
H1C H 0.9837 0.2677 0.6716 0.105 Uiso 1 1 calc GR
C26 C 0.1878(7) 0.8732(7) 0.0353(7) 0.102(3) Uani 1 1 d .
C20 C 0.7890(9) 0.5063(7) 0.1858(7) 0.096(2) Uani 1 1 d .
H26A H 0.217(6) 0.951(5) 0.012(5) 0.083(18) Uiso 1 1 d .
H26B H 0.086(7) 0.872(6) 0.046(5) 0.11(2) Uiso 1 1 d .
H20A H 0.756(7) 0.439(6) 0.234(6) 0.12(3) Uiso 1 1 d .
H20B H 0.895(9) 0.528(8) 0.151(8) 0.19(4) Uiso 1 1 d .
H4 H 0.272(3) 0.924(5) 0.220(4) 0.073(18) Uiso 1 1 d D

loop_
_atom_site_aniso_label
_atom_site_aniso_U_11
_atom_site_aniso_U_22
_atom_site_aniso_U_33
_atom_site_aniso_U_23
_atom_site_aniso_U_13
_atom_site_aniso_U_12
Br1 0.0681(4) 0.0693(4) 0.0792(4) 0.0031(3) -0.0222(3) -0.0400(3)
S002 0.0379(6) 0.0357(6) 0.0292(6) 0.0012(5) -0.0101(5) -0.0003(5)
O3 0.0445(19) 0.0336(17) 0.0384(17) 0.0080(14) -0.0155(15) -0.0119(15)
O1 0.057(2) 0.0437(19) 0.0384(18) -0.0048(15) -0.0181(16) 0.0067(16)
O2 0.0368(18) 0.052(2) 0.0485(19) 0.0094(16) -0.0113(15) -0.0106(16)
N1 0.042(2) 0.035(2) 0.0299(19) 0.0025(16) -0.0155(17) -0.0080(18)
O4 0.041(2) 0.066(2) 0.056(2) -0.0254(18) -0.0196(18) 0.0048(19)
C8 0.030(2) 0.022(2) 0.034(2) -0.0021(17) -0.0142(19) 0.0037(18)
C15 0.039(3) 0.029(2) 0.037(2) 0.0009(19) -0.021(2) -0.006(2)
C5 0.038(2) 0.029(2) 0.030(2) 0.0027(18) -0.011(2) -0.004(2)
C14 0.034(2) 0.029(2) 0.025(2) -0.0002(17) -0.0120(19) -0.0040(19)
C13 0.033(2) 0.024(2) 0.035(2) -0.0025(18) -0.013(2) -0.0017(19)
C24 0.037(2) 0.034(2) 0.026(2) -0.0027(18) -0.0086(19) -0.004(2)
C11 0.037(3) 0.033(2) 0.049(3) -0.003(2) -0.017(2) -0.008(2)
C16 0.039(2) 0.029(2) 0.030(2) 0.0062(18) -0.013(2) -0.010(2)
C12 0.038(3) 0.033(2) 0.042(3) 0.001(2) -0.016(2) -0.004(2)
C9 0.048(3) 0.035(2) 0.037(2) -0.012(2) -0.021(2) 0.000(2)
C6 0.048(3) 0.034(3) 0.038(3) -0.002(2) -0.017(2) -0.002(2)
C23 0.044(3) 0.037(3) 0.029(2) 0.0007(19) -0.014(2) -0.014(2)
C17 0.036(2) 0.034(2) 0.036(2) -0.0018(19) -0.011(2) -0.005(2)
C2 0.048(3) 0.041(3) 0.043(3) 0.008(2) -0.006(2) 0.005(2)
C25 0.041(3) 0.060(3) 0.035(2) 0.002(2) -0.013(2) -0.020(3)
C10 0.049(3) 0.034(3) 0.059(3) -0.010(2) -0.030(3) -0.004(2)
C4 0.046(3) 0.041(3) 0.055(3) -0.004(2) -0.018(2) -0.003(2)
C7 0.044(3) 0.053(3) 0.046(3) 0.003(2) -0.020(2) 0.002(3)
C22 0.050(3) 0.057(3) 0.032(2) -0.011(2) -0.013(2) -0.012(3)
C21 0.042(3) 0.053(3) 0.030(2) -0.005(2) -0.005(2) -0.007(2)
C19 0.056(3) 0.038(3) 0.054(3) 0.000(2) -0.016(3) -0.003(3)
C18 0.035(3) 0.058(3) 0.052(3) -0.005(2) -0.009(2) -0.007(2)
C3 0.057(3) 0.037(3) 0.060(3) -0.011(2) -0.013(3) -0.001(3)
C27 0.049(3) 0.064(4) 0.095(4) 0.009(3) -0.016(3) -0.026(3)
C1 0.063(4) 0.056(4) 0.071(4) 0.007(3) -0.008(3) 0.023(3)
C26 0.057(4) 0.104(6) 0.163(8) 0.070(5) -0.054(5) -0.037(4)
C20 0.100(6) 0.065(5) 0.132(7) 0.039(5) -0.055(5) -0.010(4)

loop_
_atom_type_symbol
_atom_type_description
_atom_type_scat_dispersion_real
_atom_type_scat_dispersion_imag
_atom_type_scat_source
C C 0.0033 0.0016 'International Tables Vol C Tables 4.2.6.8 and 6.1.1.4'
H H 0.0000 0.0000 'International Tables Vol C Tables 4.2.6.8 and 6.1.1.4'
Br Br -0.2901 2.4595 'International Tables Vol C Tables 4.2.6.8 and 6.1.1.4'
N N 0.0061 0.0033 'International Tables Vol C Tables 4.2.6.8 and 6.1.1.4'
O O 0.0106 0.0060 'International Tables Vol C Tables 4.2.6.8 and 6.1.1.4'
S S 0.1246 0.1234 'International Tables Vol C Tables 4.2.6.8 and 6.1.1.4'

loop_
_geom_angle_atom_site_label_1
_geom_angle_atom_site_label_2
_geom_angle_atom_site_label_3
_geom_angle
O1 S002 N1 107.07(16)
O1 S002 C5 107.93(18)
O2 S002 O1 121.26(19)
O2 S002 N1 104.94(16)
O2 S002 C5 109.31(18)
N1 S002 C5 105.19(19)
C8 N1 S002 126.6(2)
C15 N1 S002 123.8(2)
C15 N1 C8 106.9(3)
C13 C8 N1 107.6(3)
C9 C8 N1 129.1(4)
C9 C8 C13 123.2(4)
C14 C15 N1 111.6(3)
C6 C5 S002 120.4(3)
C6 C5 C4 120.4(4)
C4 C5 S002 119.2(3)
C15 C14 C13 105.9(3)
C15 C14 C16 126.8(3)
C13 C14 C16 127.3(3)
C8 C13 C14 108.0(3)
C12 C13 C8 118.9(3)
C12 C13 C14 133.1(4)
O4 C24 C16 107.3(3)
O4 C24 C23 110.3(3)
C23 C24 C16 112.0(3)
C12 C11 Br1 118.0(3)
C10 C11 Br1 118.4(3)
C10 C11 C12 123.6(4)
O3 C16 C14 108.8(3)
O3 C16 C24 108.2(3)
O3 C16 C17 106.2(3)
C14 C16 C24 110.9(3)
C14 C16 C17 111.5(3)
C24 C16 C17 111.0(3)
C11 C12 C13 117.1(4)
C10 C9 C8 117.3(4)
C5 C6 C7 118.9(4)
C25 C23 C24 110.0(3)
C22 C23 C24 110.6(4)
C22 C23 C25 113.1(3)
C21 C17 C16 108.8(3)
C19 C17 C16 110.3(3)
C19 C17 C21 109.7(3)
C19 C17 C18 109.8(4)
C18 C17 C16 111.6(3)
C18 C17 C21 106.6(3)
C7 C2 C3 117.9(4)
C7 C2 C1 121.0(4)
C3 C2 C1 121.1(5)
C27 C25 C23 117.9(4)
C26 C25 C23 120.8(4)
C26 C25 C27 121.3(5)
C9 C10 C11 119.9(4)
C3 C4 C5 119.5(4)
C6 C7 C2 121.9(4)
C23 C22 C21 110.6(3)
C22 C21 C17 112.8(3)
C20 C19 C17 128.8(5)
C4 C3 C2 121.3(4)

loop_
_geom_bond_atom_site_label_1
_geom_bond_atom_site_label_2
_geom_bond_distance
Br1 C11 1.917(4)
S002 O1 1.426(3)
S002 O2 1.425(3)
S002 N1 1.659(3)
S002 C5 1.750(4)
O3 C16 1.433(4)
N1 C8 1.411(4)
N1 C15 1.407(5)
O4 C24 1.414(5)
C8 C13 1.394(5)
C8 C9 1.386(5)
C15 C14 1.343(5)
C5 C6 1.381(5)
C5 C4 1.387(6)
C14 C13 1.464(5)
C14 C16 1.515(5)
C13 C12 1.394(5)
C24 C16 1.545(5)
C24 C23 1.541(5)
C11 C12 1.381(5)
C11 C10 1.379(6)
C16 C17 1.561(6)
C9 C10 1.372(6)
C6 C7 1.382(6)
C23 C25 1.523(6)
C23 C22 1.514(6)
C17 C21 1.556(5)
C17 C19 1.519(6)
C17 C18 1.538(5)
C2 C7 1.385(6)
C2 C3 1.386(6)
C2 C1 1.501(6)
C25 C27 1.464(6)
C25 C26 1.319(8)
C4 C3 1.378(6)
C22 C21 1.528(5)
C19 C20 1.270(8)
